data_2022248
loop_
_publ_author_name
'Ovchinnikov, Alexander'
'Bobev, Svilen'

_publ_contact_author_address
;
Department of Chemistry and Biochemistry
University of Delaware
Newark, DE 19716
USA
;
_publ_contact_author_email bobev@udel.edu
_publ_contact_author_name 'Svilen Bobev'
_publ_section_title
;
 Electronic stabilization by occupational disorder in the ternary
 bismuthide Li~3 -~ <i>~x~</i>~-~<i>~y~</i>In<i>~x~</i>Bi (<i>x</i>
 \\simeq 0.14, <i>y</i> \\simeq 0.29)
;
_journal_coeditor_code FN3334
_journal_date_accepted 2020-05-13
_journal_date_recd_electronic 2020-04-16
_journal_issue 6
_journal_name_full 'Acta Crystallographica, Section C'
_journal_page_first 585
_journal_page_last 590
_journal_paper_category FA
_journal_paper_doi 10.1107/S2053229620006439
_journal_volume 76
_journal_year 2020
_chemical_formula_sum 'Bi In0.14 Li2.56'
_chemical_formula_weight 243.34
_space_group_crystal_system cubic
_space_group_IT_number 227
_space_group_name_Hall '-F 4vw 2vw 3'
_space_group_name_H-M_alt 'F d -3 m :2'
_atom_sites_solution_hydrogens .
_audit_creation_method SHELXL-2014/7
_cell_angle_alpha 90
_cell_angle_beta 90
_cell_angle_gamma 90
_cell_formula_units_Z 32
_cell_length_a 13.337(4)
_cell_length_b 13.337
_cell_length_c 13.337
_cell_measurement_reflns_used 230
_cell_measurement_temperature 200(2)
_cell_measurement_theta_max 26.07
_cell_measurement_theta_min 5.30
_cell_volume 2372.3(7)
_computing_cell_refinement
;
SAINT (Bruker, 2014)
;
_computing_data_collection
;
SMART (Bruker, 2014)
;
_computing_data_reduction
;
SAINT (Bruker, 2014)
;
_computing_molecular_graphics
;
DIAMOND (Brandenburg, 2014)
;
_computing_publication_material
;
publCIF (Westrip, 2010)
;
_computing_structure_refinement
;
SHELXL2014 (Sheldrick, 2015b)
;
_computing_structure_solution
;
SHELXT (Sheldrick, 2015a)
;
_diffrn_ambient_temperature 200(2)
_diffrn_measured_fraction_theta_full 1.000
_diffrn_measured_fraction_theta_max 1.000
_diffrn_measurement_device_type 'Bruker SMART CCD area detector'
_diffrn_measurement_method 'phi and omega scans'
_diffrn_radiation_type MoK\a
_diffrn_radiation_wavelength 0.71073
_diffrn_reflns_av_R_equivalents 0.0473
_diffrn_reflns_av_unetI/netI 0.0196
_diffrn_reflns_limit_h_max 15
_diffrn_reflns_limit_h_min -17
_diffrn_reflns_limit_k_max 14
_diffrn_reflns_limit_k_min -12
_diffrn_reflns_limit_l_max 15
_diffrn_reflns_limit_l_min -17
_diffrn_reflns_number 2306
_diffrn_reflns_theta_full 25.242
_diffrn_reflns_theta_max 28.610
_diffrn_reflns_theta_min 2.645
_diffrn_source 'sealed tube'
_exptl_absorpt_coefficient_mu 60.179
_exptl_absorpt_correction_T_max 0.06
_exptl_absorpt_correction_T_min 0.01
_exptl_absorpt_correction_type multi-scan
_exptl_crystal_colour black
_exptl_crystal_density_diffrn 5.450
_exptl_crystal_description irregular
_exptl_crystal_F_000 3128
_exptl_crystal_size_max 0.109
_exptl_crystal_size_mid 0.080
_exptl_crystal_size_min 0.045
_refine_diff_density_max 1.227
_refine_diff_density_min -0.760
_refine_ls_extinction_coef .
_refine_ls_extinction_method none
_refine_ls_goodness_of_fit_ref 1.063
_refine_ls_hydrogen_treatment undef
_refine_ls_matrix_type full
_refine_ls_number_parameters 14
_refine_ls_number_reflns 177
_refine_ls_number_restraints 0
_refine_ls_restrained_S_all 1.063
_refine_ls_R_factor_all 0.0345
_refine_ls_R_factor_gt 0.0240
_refine_ls_shift/su_max 0.000
_refine_ls_shift/su_mean 0.000
_refine_ls_structure_factor_coef Fsqd
_refine_ls_weighting_details 'w=1/[\s^2^(Fo^2^)+(0.0217P)^2^] where P=(Fo^2^+2Fc^2^)/3'
_refine_ls_weighting_scheme calc
_refine_ls_wR_factor_gt 0.0495
_refine_ls_wR_factor_ref 0.0534
_reflns_number_gt 144
_reflns_number_total 177
_reflns_threshold_expression 'I > 2\s(I)'
_cod_data_source_file fn3334sup1.cif
_cod_data_source_block global
_cod_original_cell_volume 2373(2)
_cod_original_sg_symbol_H-M 'F d -3 m'
_cod_database_code 2022248
_shelx_space_group_comment
;
The symmetry employed for this shelxl refinement is uniquely defined
by the following loop, which should always be used as a source of
symmetry information in preference to the above space-group names.
They are only intended as comments.
;
_shelx_estimated_absorpt_t_min 0.059
_shelx_estimated_absorpt_t_max 0.173

loop_
_space_group_symop_operation_xyz
'x, y, z'
'-x+3/4, -y+1/4, z+1/2'
'-x+1/4, y+1/2, -z+3/4'
'x+1/2, -y+3/4, -z+1/4'
'z, x, y'
'z+1/2, -x+3/4, -y+1/4'
'-z+3/4, -x+1/4, y+1/2'
'-z+1/4, x+1/2, -y+3/4'
'y, z, x'
'-y+1/4, z+1/2, -x+3/4'
'y+1/2, -z+3/4, -x+1/4'
'-y+3/4, -z+1/4, x+1/2'
'y+3/4, x+1/4, -z+1/2'
'-y, -x, -z'
'y+1/4, -x+1/2, z+3/4'
'-y+1/2, x+3/4, z+1/4'
'x+3/4, z+1/4, -y+1/2'
'-x+1/2, z+3/4, y+1/4'
'-x, -z, -y'
'x+1/4, -z+1/2, y+3/4'
'z+3/4, y+1/4, -x+1/2'
'z+1/4, -y+1/2, x+3/4'
'-z+1/2, y+3/4, x+1/4'
'-z, -y, -x'
'x, y+1/2, z+1/2'
'-x+3/4, -y+3/4, z+1'
'-x+1/4, y+1, -z+5/4'
'x+1/2, -y+5/4, -z+3/4'
'z, x+1/2, y+1/2'
'z+1/2, -x+5/4, -y+3/4'
'-z+3/4, -x+3/4, y+1'
'-z+1/4, x+1, -y+5/4'
'y, z+1/2, x+1/2'
'-y+1/4, z+1, -x+5/4'
'y+1/2, -z+5/4, -x+3/4'
'-y+3/4, -z+3/4, x+1'
'y+3/4, x+3/4, -z+1'
'-y, -x+1/2, -z+1/2'
'y+1/4, -x+1, z+5/4'
'-y+1/2, x+5/4, z+3/4'
'x+3/4, z+3/4, -y+1'
'-x+1/2, z+5/4, y+3/4'
'-x, -z+1/2, -y+1/2'
'x+1/4, -z+1, y+5/4'
'z+3/4, y+3/4, -x+1'
'z+1/4, -y+1, x+5/4'
'-z+1/2, y+5/4, x+3/4'
'-z, -y+1/2, -x+1/2'
'x+1/2, y, z+1/2'
'-x+5/4, -y+1/4, z+1'
'-x+3/4, y+1/2, -z+5/4'
'x+1, -y+3/4, -z+3/4'
'z+1/2, x, y+1/2'
'z+1, -x+3/4, -y+3/4'
'-z+5/4, -x+1/4, y+1'
'-z+3/4, x+1/2, -y+5/4'
'y+1/2, z, x+1/2'
'-y+3/4, z+1/2, -x+5/4'
'y+1, -z+3/4, -x+3/4'
'-y+5/4, -z+1/4, x+1'
'y+5/4, x+1/4, -z+1'
'-y+1/2, -x, -z+1/2'
'y+3/4, -x+1/2, z+5/4'
'-y+1, x+3/4, z+3/4'
'x+5/4, z+1/4, -y+1'
'-x+1, z+3/4, y+3/4'
'-x+1/2, -z, -y+1/2'
'x+3/4, -z+1/2, y+5/4'
'z+5/4, y+1/4, -x+1'
'z+3/4, -y+1/2, x+5/4'
'-z+1, y+3/4, x+3/4'
'-z+1/2, -y, -x+1/2'
'x+1/2, y+1/2, z'
'-x+5/4, -y+3/4, z+1/2'
'-x+3/4, y+1, -z+3/4'
'x+1, -y+5/4, -z+1/4'
'z+1/2, x+1/2, y'
'z+1, -x+5/4, -y+1/4'
'-z+5/4, -x+3/4, y+1/2'
'-z+3/4, x+1, -y+3/4'
'y+1/2, z+1/2, x'
'-y+3/4, z+1, -x+3/4'
'y+1, -z+5/4, -x+1/4'
'-y+5/4, -z+3/4, x+1/2'
'y+5/4, x+3/4, -z+1/2'
'-y+1/2, -x+1/2, -z'
'y+3/4, -x+1, z+3/4'
'-y+1, x+5/4, z+1/4'
'x+5/4, z+3/4, -y+1/2'
'-x+1, z+5/4, y+1/4'
'-x+1/2, -z+1/2, -y'
'x+3/4, -z+1, y+3/4'
'z+5/4, y+3/4, -x+1/2'
'z+3/4, -y+1, x+3/4'
'-z+1, y+5/4, x+1/4'
'-z+1/2, -y+1/2, -x'
'-x, -y, -z'
'x-3/4, y-1/4, -z-1/2'
'x-1/4, -y-1/2, z-3/4'
'-x-1/2, y-3/4, z-1/4'
'-z, -x, -y'
'-z-1/2, x-3/4, y-1/4'
'z-3/4, x-1/4, -y-1/2'
'z-1/4, -x-1/2, y-3/4'
'-y, -z, -x'
'y-1/4, -z-1/2, x-3/4'
'-y-1/2, z-3/4, x-1/4'
'y-3/4, z-1/4, -x-1/2'
'-y-3/4, -x-1/4, z-1/2'
'y, x, z'
'-y-1/4, x-1/2, -z-3/4'
'y-1/2, -x-3/4, -z-1/4'
'-x-3/4, -z-1/4, y-1/2'
'x-1/2, -z-3/4, -y-1/4'
'x, z, y'
'-x-1/4, z-1/2, -y-3/4'
'-z-3/4, -y-1/4, x-1/2'
'-z-1/4, y-1/2, -x-3/4'
'z-1/2, -y-3/4, -x-1/4'
'z, y, x'
'-x, -y+1/2, -z+1/2'
'x-3/4, y+1/4, -z'
'x-1/4, -y, z-1/4'
'-x-1/2, y-1/4, z+1/4'
'-z, -x+1/2, -y+1/2'
'-z-1/2, x-1/4, y+1/4'
'z-3/4, x+1/4, -y'
'z-1/4, -x, y-1/4'
'-y, -z+1/2, -x+1/2'
'y-1/4, -z, x-1/4'
'-y-1/2, z-1/4, x+1/4'
'y-3/4, z+1/4, -x'
'-y-3/4, -x+1/4, z'
'y, x+1/2, z+1/2'
'-y-1/4, x, -z-1/4'
'y-1/2, -x-1/4, -z+1/4'
'-x-3/4, -z+1/4, y'
'x-1/2, -z-1/4, -y+1/4'
'x, z+1/2, y+1/2'
'-x-1/4, z, -y-1/4'
'-z-3/4, -y+1/4, x'
'-z-1/4, y, -x-1/4'
'z-1/2, -y-1/4, -x+1/4'
'z, y+1/2, x+1/2'
'-x+1/2, -y, -z+1/2'
'x-1/4, y-1/4, -z'
'x+1/4, -y-1/2, z-1/4'
'-x, y-3/4, z+1/4'
'-z+1/2, -x, -y+1/2'
'-z, x-3/4, y+1/4'
'z-1/4, x-1/4, -y'
'z+1/4, -x-1/2, y-1/4'
'-y+1/2, -z, -x+1/2'
'y+1/4, -z-1/2, x-1/4'
'-y, z-3/4, x+1/4'
'y-1/4, z-1/4, -x'
'-y-1/4, -x-1/4, z'
'y+1/2, x, z+1/2'
'-y+1/4, x-1/2, -z-1/4'
'y, -x-3/4, -z+1/4'
'-x-1/4, -z-1/4, y'
'x, -z-3/4, -y+1/4'
'x+1/2, z, y+1/2'
'-x+1/4, z-1/2, -y-1/4'
'-z-1/4, -y-1/4, x'
'-z+1/4, y-1/2, -x-1/4'
'z, -y-3/4, -x+1/4'
'z+1/2, y, x+1/2'
'-x+1/2, -y+1/2, -z'
'x-1/4, y+1/4, -z-1/2'
'x+1/4, -y, z-3/4'
'-x, y-1/4, z-1/4'
'-z+1/2, -x+1/2, -y'
'-z, x-1/4, y-1/4'
'z-1/4, x+1/4, -y-1/2'
'z+1/4, -x, y-3/4'
'-y+1/2, -z+1/2, -x'
'y+1/4, -z, x-3/4'
'-y, z-1/4, x-1/4'
'y-1/4, z+1/4, -x-1/2'
'-y-1/4, -x+1/4, z-1/2'
'y+1/2, x+1/2, z'
'-y+1/4, x, -z-3/4'
'y, -x-1/4, -z-1/4'
'-x-1/4, -z+1/4, y-1/2'
'x, -z-1/4, -y-1/4'
'x+1/2, z+1/2, y'
'-x+1/4, z, -y-3/4'
'-z-1/4, -y+1/4, x-1/2'
'-z+1/4, y, -x-3/4'
'z, -y-1/4, -x-1/4'
'z+1/2, y+1/2, x'

loop_
_atom_site_type_symbol
_atom_site_label
_atom_site_fract_x
_atom_site_fract_y
_atom_site_fract_z
_atom_site_U_iso_or_equiv
_atom_site_adp_type
_atom_site_calc_flag
_atom_site_occupancy
_atom_site_disorder_assembly
_atom_site_disorder_group
Li Li1 0.3673(16) 0.1250 0.1250 0.046(8) Uani d 1 . .
Li Li2 0.5000 0.5000 0.5000 0.040(13) Uani d 1 . .
Li Li3 0.0000 0.0000 0.0000 0.040 Uiso d 0.63(12) . .
Li Li4 0.3750 0.3750 0.3750 0.040 Uiso d 0.57(13) . .
In In 0.1250 0.1250 0.1250 0.0207(12) Uani d 0.577(8) . .
Li Li5 0.1250 0.1250 0.1250 0.0207(12) Uani d 0.423(8) . .
Bi Bi 0.25492(2) 0.25492(2) 0.25492(2) 0.0222(2) Uani d 1 . .

loop_
_atom_site_aniso_label
_atom_site_aniso_U_11
_atom_site_aniso_U_22
_atom_site_aniso_U_33
_atom_site_aniso_U_12
_atom_site_aniso_U_13
_atom_site_aniso_U_23
Li1 0.021(13) 0.058(12) 0.058(12) 0.000 0.000 -0.020(13)
Li2 0.040(13) 0.040(13) 0.040(13) 0.011(14) 0.011(14) 0.011(14)
In 0.0207(12) 0.0207(12) 0.0207(12) 0.000 0.000 0.000
Li5 0.0207(12) 0.0207(12) 0.0207(12) 0.000 0.000 0.000
Bi 0.0222(2) 0.0222(2) 0.0222(2) 0.00327(14) 0.00327(14) 0.00327(14)

loop_
_atom_type_symbol
_atom_type_description
_atom_type_scat_dispersion_real
_atom_type_scat_dispersion_imag
_atom_type_scat_source
Bi Bi -4.1077 10.2566 'International Tables Vol C Tables 4.2.6.8 and 6.1.1.4'
In In -0.7276 1.3100 'International Tables Vol C Tables 4.2.6.8 and 6.1.1.4'
Li Li -0.0003 0.0001 'International Tables Vol C Tables 4.2.6.8 and 6.1.1.4'

loop_
_geom_angle_atom_site_label_1
_geom_angle_atom_site_label_2
_geom_angle_atom_site_label_3
_geom_angle_site_symmetry_1
_geom_angle_site_symmetry_3
_geom_angle
Li3 Li1 Li3 27_544 50_454 112.9(7)
Li3 Li1 Bi 27_544 . 73.2(3)
Li3 Li1 Bi 50_454 . 73.2(3)
Li3 Li1 Bi 27_544 76_445 73.2(3)
Li3 Li1 Bi 50_454 76_445 73.2(3)
Bi Li1 Bi . 76_445 117.1(7)
Li3 Li1 Bi 27_544 147_565 174.5(7)
Li3 Li1 Bi 50_454 147_565 72.59(4)
Bi Li1 Bi . 147_565 109.18(7)
Bi Li1 Bi 76_445 147_565 109.18(7)
Li3 Li1 Bi 27_544 98_656 72.59(4)
Li3 Li1 Bi 50_454 98_656 174.5(7)
Bi Li1 Bi . 98_656 109.18(7)
Bi Li1 Bi 76_445 98_656 109.18(7)
Bi Li1 Bi 147_565 98_656 102.0(6)
Li3 Li1 Li2 27_544 52_455 109.39(4)
Li3 Li1 Li2 50_454 52_455 109.39(4)
Bi Li1 Li2 . 52_455 68.35(4)
Bi Li1 Li2 76_445 52_455 174.6(7)
Bi Li1 Li2 147_565 52_455 67.8(3)
Bi Li1 Li2 98_656 52_455 67.8(3)
Li3 Li1 Li2 27_544 25_544 109.39(4)
Li3 Li1 Li2 50_454 25_544 109.39(4)
Bi Li1 Li2 . 25_544 174.6(7)
Bi Li1 Li2 76_445 25_544 68.35(4)
Bi Li1 Li2 147_565 25_544 67.8(3)
Bi Li1 Li2 98_656 25_544 67.8(3)
Li2 Li1 Li2 52_455 25_544 106.2(7)
Li3 Li1 In 27_544 . 56.4(4)
Li3 Li1 In 50_454 . 56.4(4)
Bi Li1 In . . 58.5(4)
Bi Li1 In 76_445 . 58.5(4)
Bi Li1 In 147_565 . 129.0(3)
Bi Li1 In 98_656 . 129.0(3)
Li2 Li1 In 52_455 . 126.9(3)
Li2 Li1 In 25_544 . 126.9(3)
Li3 Li1 Li1 27_544 154_565 128.6(7)
Li3 Li1 Li1 50_454 154_565 53.86(19)
Bi Li1 Li1 . 154_565 55.4(3)
Bi Li1 Li1 76_445 154_565 126.88(9)
Bi Li1 Li1 147_565 154_565 54.2(3)
Bi Li1 Li1 98_656 154_565 123.1(2)
Li2 Li1 Li1 52_455 154_565 55.53(15)
Li2 Li1 Li1 25_544 154_565 121.9(7)
In Li1 Li1 . 154_565 91.8(4)
Li3 Li1 Li1 27_544 153 53.86(19)
Li3 Li1 Li1 50_454 153 128.6(7)
Bi Li1 Li1 . 153 126.88(9)
Bi Li1 Li1 76_445 153 55.4(3)
Bi Li1 Li1 147_565 153 123.1(2)
Bi Li1 Li1 98_656 153 54.2(3)
Li2 Li1 Li1 52_455 153 121.9(7)
Li2 Li1 Li1 25_544 153 55.53(15)
In Li1 Li1 . 153 91.8(4)
Li1 Li1 Li1 154_565 153 176.5(7)
Li3 Li1 Li1 27_544 126_655 53.86(19)
Li3 Li1 Li1 50_454 126_655 128.6(7)
Bi Li1 Li1 . 126_655 55.4(3)
Bi Li1 Li1 76_445 126_655 126.88(9)
Bi Li1 Li1 147_565 126_655 123.1(2)
Bi Li1 Li1 98_656 126_655 54.2(3)
Li2 Li1 Li1 52_455 126_655 55.53(15)
Li2 Li1 Li1 25_544 126_655 121.9(7)
In Li1 Li1 . 126_655 91.8(4)
Li1 Li1 Li1 154_565 126_655 93.5(7)
Li1 Li1 Li1 153 126_655 86.4(7)
Li3 Li1 Li1 27_544 173 128.6(7)
Li3 Li1 Li1 50_454 173 53.86(19)
Bi Li1 Li1 . 173 126.88(9)
Bi Li1 Li1 76_445 173 55.4(3)
Bi Li1 Li1 147_565 173 54.2(3)
Bi Li1 Li1 98_656 173 123.1(2)
Li2 Li1 Li1 52_455 173 121.9(7)
Li2 Li1 Li1 25_544 173 55.53(15)
In Li1 Li1 . 173 91.8(4)
Li1 Li1 Li1 154_565 173 86.4(7)
Li1 Li1 Li1 153 173 93.5(7)
Li1 Li1 Li1 126_655 173 176.5(7)
Li3 Li1 Li4 27_544 121_655 123.6(4)
Li3 Li1 Li4 50_454 121_655 123.6(4)
Bi Li1 Li4 . 121_655 121.5(4)
Bi Li1 Li4 76_445 121_655 121.5(4)
Bi Li1 Li4 147_565 121_655 51.0(3)
Bi Li1 Li4 98_656 121_655 51.0(3)
Li2 Li1 Li4 52_455 121_655 53.1(3)
Li2 Li1 Li4 25_544 121_655 53.1(3)
In Li1 Li4 . 121_655 180.0
Li1 Li1 Li4 154_565 121_655 88.2(4)
Li1 Li1 Li4 153 121_655 88.2(4)
Li1 Li1 Li4 126_655 121_655 88.2(4)
Li1 Li1 Li4 173 121_655 88.2(4)
Li3 Li1 Li1 27_544 34_544 91.5(3)
Li3 Li1 Li1 50_454 34_544 36.14(19)
Bi Li1 Li1 . 34_544 93.3(3)
Bi Li1 Li1 76_445 34_544 37.3(2)
Bi Li1 Li1 147_565 34_544 93.3(3)
Bi Li1 Li1 98_656 34_544 146.48(14)
Li2 Li1 Li1 52_455 34_544 145.53(15)
Li2 Li1 Li1 25_544 34_544 91.4(3)
In Li1 Li1 . 34_544 45.000(10)
Li1 Li1 Li1 154_565 34_544 90.0000(10)
Li1 Li1 Li1 153 34_544 92.5(5)
Li1 Li1 Li1 126_655 34_544 136.7(3)
Li1 Li1 Li1 173 34_544 46.8(4)
Li4 Li1 Li1 121_655 34_544 135.000(9)
Li3 Li1 Li1 27_544 78_445 36.14(19)
Li3 Li1 Li1 50_454 78_445 91.5(3)
Bi Li1 Li1 . 78_445 93.3(3)
Bi Li1 Li1 76_445 78_445 37.3(2)
Bi Li1 Li1 147_565 78_445 146.48(14)
Bi Li1 Li1 98_656 78_445 93.3(3)
Li2 Li1 Li1 52_455 78_445 145.53(15)
Li2 Li1 Li1 25_544 78_445 91.4(3)
In Li1 Li1 . 78_445 45.000(10)
Li1 Li1 Li1 154_565 78_445 136.7(3)
Li1 Li1 Li1 153 78_445 46.8(4)
Li1 Li1 Li1 126_655 78_445 90.0000(10)
Li1 Li1 Li1 173 78_445 92.5(5)
Li4 Li1 Li1 121_655 78_445 135.000(9)
Li1 Li1 Li1 34_544 78_445 60.000(11)
Li3 Li1 Li1 27_544 5 91.5(3)
Li3 Li1 Li1 50_454 5 36.14(19)
Bi Li1 Li1 . 5 37.3(2)
Bi Li1 Li1 76_445 5 93.3(3)
Bi Li1 Li1 147_565 5 93.3(3)
Bi Li1 Li1 98_656 5 146.48(14)
Li2 Li1 Li1 52_455 5 91.4(3)
Li2 Li1 Li1 25_544 5 145.53(15)
In Li1 Li1 . 5 45.000(9)
Li1 Li1 Li1 154_565 5 46.8(4)
Li1 Li1 Li1 153 5 136.7(3)
Li1 Li1 Li1 126_655 5 92.5(5)
Li1 Li1 Li1 173 5 90.0
Li4 Li1 Li1 121_655 5 135.000(9)
Li1 Li1 Li1 34_544 5 60.000(10)
Li1 Li1 Li1 78_445 5 90.000(19)
Li3 Li1 Li1 27_544 9 36.14(19)
Li3 Li1 Li1 50_454 9 91.5(3)
Bi Li1 Li1 . 9 37.3(2)
Bi Li1 Li1 76_445 9 93.3(3)
Bi Li1 Li1 147_565 9 146.48(14)
Bi Li1 Li1 98_656 9 93.3(3)
Li2 Li1 Li1 52_455 9 91.4(3)
Li2 Li1 Li1 25_544 9 145.53(15)
In Li1 Li1 . 9 45.000(9)
Li1 Li1 Li1 154_565 9 92.5(5)
Li1 Li1 Li1 153 9 90.0
Li1 Li1 Li1 126_655 9 46.8(4)
Li1 Li1 Li1 173 9 136.7(3)
Li4 Li1 Li1 121_655 9 135.000(9)
Li1 Li1 Li1 34_544 9 90.000(19)
Li1 Li1 Li1 78_445 9 60.000(10)
Li1 Li1 Li1 5 9 60.000(10)
Li3 Li1 Li4 27_544 . 90.69(13)
Li3 Li1 Li4 50_454 . 90.69(13)
Bi Li1 Li4 . . 32.70(10)
Bi Li1 Li4 76_445 . 149.8(6)
Bi Li1 Li4 147_565 . 89.21(17)
Bi Li1 Li4 98_656 . 89.21(17)
Li2 Li1 Li4 52_455 . 35.65(7)
Li2 Li1 Li4 25_544 . 141.9(6)
In Li1 Li4 . . 91.2(3)
Li1 Li1 Li4 154_565 . 46.8(4)
Li1 Li1 Li4 153 . 133.1(4)
Li1 Li1 Li4 126_655 . 46.8(4)
Li1 Li1 Li4 173 . 133.1(4)
Li4 Li1 Li4 121_655 . 88.8(3)
Li1 Li1 Li4 34_544 . 121.0(2)
Li1 Li1 Li4 78_445 . 121.0(2)
Li1 Li1 Li4 5 . 61.0(2)
Li1 Li1 Li4 9 . 61.0(2)
Li4 Li2 Li4 97_666 . 180.0
Li4 Li2 Li1 97_666 177_556 107.8(3)
Li4 Li2 Li1 . 177_556 72.2(3)
Li4 Li2 Li1 97_666 25 72.2(3)
Li4 Li2 Li1 . 25 107.8(3)
Li1 Li2 Li1 177_556 25 68.9(3)
Li4 Li2 Li1 97_666 121_655 107.8(3)
Li4 Li2 Li1 . 121_655 72.2(3)
Li1 Li2 Li1 177_556 121_655 111.1(3)
Li1 Li2 Li1 25 121_655 180.0
Li4 Li2 Li1 97_666 81 72.2(3)
Li4 Li2 Li1 . 81 107.8(3)
Li1 Li2 Li1 177_556 81 180.0
Li1 Li2 Li1 25 81 111.1(3)
Li1 Li2 Li1 121_655 81 68.9(3)
Li4 Li2 Li1 97_666 149_565 107.8(3)
Li4 Li2 Li1 . 149_565 72.2(3)
Li1 Li2 Li1 177_556 149_565 111.1(3)
Li1 Li2 Li1 25 149_565 68.9(3)
Li1 Li2 Li1 121_655 149_565 111.1(3)
Li1 Li2 Li1 81 149_565 68.9(3)
Li4 Li2 Li1 97_666 53 72.2(3)
Li4 Li2 Li1 . 53 107.8(3)
Li1 Li2 Li1 177_556 53 68.9(3)
Li1 Li2 Li1 25 53 111.1(3)
Li1 Li2 Li1 121_655 53 68.9(3)
Li1 Li2 Li1 81 53 111.1(3)
Li1 Li2 Li1 149_565 53 180.0
Li4 Li2 Bi 97_666 148_665 53.109(11)
Li4 Li2 Bi . 148_665 126.891(11)
Li1 Li2 Bi 177_556 148_665 124.37(18)
Li1 Li2 Bi 25 148_665 125.3(3)
Li1 Li2 Bi 121_655 148_665 54.7(3)
Li1 Li2 Bi 81 148_665 55.63(18)
Li1 Li2 Bi 149_565 148_665 124.37(18)
Li1 Li2 Bi 53 148_665 55.63(18)
Li4 Li2 Bi 97_666 52_455 126.891(11)
Li4 Li2 Bi . 52_455 53.109(11)
Li1 Li2 Bi 177_556 52_455 55.63(18)
Li1 Li2 Bi 25 52_455 54.7(3)
Li1 Li2 Bi 121_655 52_455 125.3(3)
Li1 Li2 Bi 81 52_455 124.37(18)
Li1 Li2 Bi 149_565 52_455 55.63(18)
Li1 Li2 Bi 53 52_455 124.37(18)
Bi Li2 Bi 148_665 52_455 180.000(11)
Li4 Li2 Bi 97_666 171_566 53.109(9)
Li4 Li2 Bi . 171_566 126.891(9)
Li1 Li2 Bi 177_556 171_566 124.37(18)
Li1 Li2 Bi 25 171_566 55.63(18)
Li1 Li2 Bi 121_655 171_566 124.37(18)
Li1 Li2 Bi 81 171_566 55.63(18)
Li1 Li2 Bi 149_565 171_566 54.7(3)
Li1 Li2 Bi 53 171_566 125.3(3)
Bi Li2 Bi 148_665 171_566 87.677(12)
Bi Li2 Bi 52_455 171_566 92.323(12)
Li4 Li2 Bi 97_666 75_545 126.891(9)
Li4 Li2 Bi . 75_545 53.109(9)
Li1 Li2 Bi 177_556 75_545 55.63(18)
Li1 Li2 Bi 25 75_545 124.37(18)
Li1 Li2 Bi 121_655 75_545 55.63(18)
Li1 Li2 Bi 81 75_545 124.37(18)
Li1 Li2 Bi 149_565 75_545 125.3(3)
Li1 Li2 Bi 53 75_545 54.7(3)
Bi Li2 Bi 148_665 75_545 92.323(11)
Bi Li2 Bi 52_455 75_545 87.677(12)
Bi Li2 Bi 171_566 75_545 180.000(11)
Li4 Li2 Bi 97_666 122_656 53.109(9)
Li4 Li2 Bi . 122_656 126.891(9)
Li1 Li2 Bi 177_556 122_656 54.7(3)
Li1 Li2 Bi 25 122_656 55.63(18)
Li1 Li2 Bi 121_655 122_656 124.37(18)
Li1 Li2 Bi 81 122_656 125.3(3)
Li1 Li2 Bi 149_565 122_656 124.37(18)
Li1 Li2 Bi 53 122_656 55.63(18)
Bi Li2 Bi 148_665 122_656 87.677(12)
Bi Li2 Bi 52_455 122_656 92.323(12)
Bi Li2 Bi 171_566 122_656 87.677(11)
Bi Li2 Bi 75_545 122_656 92.323(11)
Li4 Li2 Bi 97_666 26_554 126.891(9)
Li4 Li2 Bi . 26_554 53.109(9)
Li1 Li2 Bi 177_556 26_554 125.3(3)
Li1 Li2 Bi 25 26_554 124.37(18)
Li1 Li2 Bi 121_655 26_554 55.63(18)
Li1 Li2 Bi 81 26_554 54.7(3)
Li1 Li2 Bi 149_565 26_554 55.63(18)
Li1 Li2 Bi 53 26_554 124.37(18)
Bi Li2 Bi 148_665 26_554 92.323(12)
Bi Li2 Bi 52_455 26_554 87.677(12)
Bi Li2 Bi 171_566 26_554 92.323(11)
Bi Li2 Bi 75_545 26_554 87.677(11)
Bi Li2 Bi 122_656 26_554 180.0
Li4 Li2 Li2 97_666 76_456 35.264(8)
Li4 Li2 Li2 . 76_456 144.736(8)
Li1 Li2 Li2 177_556 76_456 88.6(3)
Li1 Li2 Li2 25 76_456 36.9(3)
Li1 Li2 Li2 121_655 76_456 143.1(3)
Li1 Li2 Li2 81 76_456 91.4(3)
Li1 Li2 Li2 149_565 76_456 88.6(3)
Li1 Li2 Li2 53 76_456 91.4(3)
Bi Li2 Li2 148_665 76_456 88.374(8)
Bi Li2 Li2 52_455 76_456 91.626(8)
Bi Li2 Li2 171_566 76_456 43.862(6)
Bi Li2 Li2 75_545 76_456 136.138(5)
Bi Li2 Li2 122_656 76_456 43.862(6)
Bi Li2 Li2 26_554 76_456 136.138(6)
Li4 Li2 Li2 97_666 52_455 144.736(8)
Li4 Li2 Li2 . 52_455 35.264(8)
Li1 Li2 Li2 177_556 52_455 91.4(3)
Li1 Li2 Li2 25 52_455 143.1(3)
Li1 Li2 Li2 121_655 52_455 36.9(3)
Li1 Li2 Li2 81 52_455 88.6(3)
Li1 Li2 Li2 149_565 52_455 91.4(3)
Li1 Li2 Li2 53 52_455 88.6(3)
Bi Li2 Li2 148_665 52_455 91.626(8)
Bi Li2 Li2 52_455 52_455 88.374(8)
Bi Li2 Li2 171_566 52_455 136.138(6)
Bi Li2 Li2 75_545 52_455 43.862(6)
Bi Li2 Li2 122_656 52_455 136.138(6)
Bi Li2 Li2 26_554 52_455 43.862(5)
Li2 Li2 Li2 76_456 52_455 180.0
Li4 Li2 Li2 97_666 75_545 144.736(4)
Li4 Li2 Li2 . 75_545 35.264(5)
Li1 Li2 Li2 177_556 75_545 91.4(3)
Li1 Li2 Li2 25 75_545 88.6(3)
Li1 Li2 Li2 121_655 75_545 91.4(3)
Li1 Li2 Li2 81 75_545 88.6(3)
Li1 Li2 Li2 149_565 75_545 36.9(3)
Li1 Li2 Li2 53 75_545 143.1(3)
Bi Li2 Li2 148_665 75_545 136.138(10)
Bi Li2 Li2 52_455 75_545 43.862(10)
Bi Li2 Li2 171_566 75_545 91.626(8)
Bi Li2 Li2 75_545 75_545 88.374(8)
Bi Li2 Li2 122_656 75_545 136.138(10)
Bi Li2 Li2 26_554 75_545 43.862(10)
Li2 Li2 Li2 76_456 75_545 120.000(5)
Li2 Li2 Li2 52_455 75_545 60.000(5)
Li4 Li2 Li2 97_666 27_645 35.264(5)
Li4 Li2 Li2 . 27_645 144.736(4)
Li1 Li2 Li2 177_556 27_645 88.6(3)
Li1 Li2 Li2 25 27_645 91.4(3)
Li1 Li2 Li2 121_655 27_645 88.6(3)
Li1 Li2 Li2 81 27_645 91.4(3)
Li1 Li2 Li2 149_565 27_645 143.1(3)
Li1 Li2 Li2 53 27_645 36.9(3)
Bi Li2 Li2 148_665 27_645 43.862(10)
Bi Li2 Li2 52_455 27_645 136.138(10)
Bi Li2 Li2 171_566 27_645 88.374(8)
Bi Li2 Li2 75_545 27_645 91.626(8)
Bi Li2 Li2 122_656 27_645 43.862(10)
Bi Li2 Li2 26_554 27_645 136.138(10)
Li2 Li2 Li2 76_456 27_645 60.000(5)
Li2 Li2 Li2 52_455 27_645 120.000(5)
Li2 Li2 Li2 75_545 27_645 180.0
Li4 Li2 Li2 97_666 50_564 35.264(5)
Li4 Li2 Li2 . 50_564 144.736(4)
Li1 Li2 Li2 177_556 50_564 143.1(3)
Li1 Li2 Li2 25 50_564 91.4(3)
Li1 Li2 Li2 121_655 50_564 88.6(3)
Li1 Li2 Li2 81 50_564 36.9(3)
Li1 Li2 Li2 149_565 50_564 88.6(3)
Li1 Li2 Li2 53 50_564 91.4(3)
Bi Li2 Li2 148_665 50_564 43.862(10)
Bi Li2 Li2 52_455 50_564 136.138(10)
Bi Li2 Li2 171_566 50_564 43.862(10)
Bi Li2 Li2 75_545 50_564 136.138(10)
Bi Li2 Li2 122_656 50_564 88.374(8)
Bi Li2 Li2 26_554 50_564 91.626(8)
Li2 Li2 Li2 76_456 50_564 60.000(5)
Li2 Li2 Li2 52_455 50_564 120.000(5)
Li2 Li2 Li2 75_545 50_564 120.000(11)
Li2 Li2 Li2 27_645 50_564 60.000(11)
Li4 Li2 Li2 97_666 26_554 144.736(5)
Li4 Li2 Li2 . 26_554 35.264(5)
Li1 Li2 Li2 177_556 26_554 36.9(3)
Li1 Li2 Li2 25 26_554 88.6(3)
Li1 Li2 Li2 121_655 26_554 91.4(3)
Li1 Li2 Li2 81 26_554 143.1(3)
Li1 Li2 Li2 149_565 26_554 91.4(3)
Li1 Li2 Li2 53 26_554 88.6(3)
Bi Li2 Li2 148_665 26_554 136.138(10)
Bi Li2 Li2 52_455 26_554 43.862(10)
Bi Li2 Li2 171_566 26_554 136.138(10)
Bi Li2 Li2 75_545 26_554 43.862(10)
Bi Li2 Li2 122_656 26_554 91.626(8)
Bi Li2 Li2 26_554 26_554 88.374(8)
Li2 Li2 Li2 76_456 26_554 120.000(5)
Li2 Li2 Li2 52_455 26_554 60.000(5)
Li2 Li2 Li2 75_545 26_554 60.000(11)
Li2 Li2 Li2 27_645 26_554 120.000(11)
Li2 Li2 Li2 50_564 26_554 180.0
Li1 Li3 Li1 174 78_445 180.0(7)
Li1 Li3 Li1 174 146 107.7(4)
Li1 Li3 Li1 78_445 146 72.3(4)
Li1 Li3 Li1 174 50_454 72.3(4)
Li1 Li3 Li1 78_445 50_454 107.7(4)
Li1 Li3 Li1 146 50_454 180.0(7)
Li1 Li3 Li1 174 130 107.7(4)
Li1 Li3 Li1 78_445 130 72.3(4)
Li1 Li3 Li1 146 130 107.7(4)
Li1 Li3 Li1 50_454 130 72.3(4)
Li1 Li3 Li1 174 34_544 72.3(4)
Li1 Li3 Li1 78_445 34_544 107.7(4)
Li1 Li3 Li1 146 34_544 72.3(4)
Li1 Li3 Li1 50_454 34_544 107.7(4)
Li1 Li3 Li1 130 34_544 180.0
Li1 Li3 Li5 174 97 68.8(4)
Li1 Li3 Li5 78_445 97 111.2(4)
Li1 Li3 Li5 146 97 68.8(4)
Li1 Li3 Li5 50_454 97 111.2(4)
Li1 Li3 Li5 130 97 68.8(4)
Li1 Li3 Li5 34_544 97 111.2(4)
Li1 Li3 In 174 97 68.8(4)
Li1 Li3 In 78_445 97 111.2(4)
Li1 Li3 In 146 97 68.8(4)
Li1 Li3 In 50_454 97 111.2(4)
Li1 Li3 In 130 97 68.8(4)
Li1 Li3 In 34_544 97 111.2(4)
Li5 Li3 In 97 97 0.0
Li1 Li3 In 174 . 111.2(4)
Li1 Li3 In 78_445 . 68.8(4)
Li1 Li3 In 146 . 111.2(4)
Li1 Li3 In 50_454 . 68.8(4)
Li1 Li3 In 130 . 111.2(4)
Li1 Li3 In 34_544 . 68.8(4)
Li5 Li3 In 97 . 180.0
In Li3 In 97 . 180.0
Li1 Li3 Bi 174 172 53.96(16)
Li1 Li3 Bi 78_445 172 126.04(16)
Li1 Li3 Bi 146 172 125.1(4)
Li1 Li3 Bi 50_454 172 54.9(4)
Li1 Li3 Bi 130 172 53.96(16)
Li1 Li3 Bi 34_544 172 126.04(16)
Li5 Li3 Bi 97 172 56.299(11)
In Li3 Bi 97 172 56.299(11)
In Li3 Bi . 172 123.701(11)
Li1 Li3 Bi 174 76_445 126.04(16)
Li1 Li3 Bi 78_445 76_445 53.96(16)
Li1 Li3 Bi 146 76_445 54.9(4)
Li1 Li3 Bi 50_454 76_445 125.1(4)
Li1 Li3 Bi 130 76_445 126.04(16)
Li1 Li3 Bi 34_544 76_445 53.96(16)
Li5 Li3 Bi 97 76_445 123.701(11)
In Li3 Bi 97 76_445 123.701(11)
In Li3 Bi . 76_445 56.299(11)
Bi Li3 Bi 172 76_445 180.0
Li1 Li3 Bi 174 123 125.1(4)
Li1 Li3 Bi 78_445 123 54.9(4)
Li1 Li3 Bi 146 123 53.96(16)
Li1 Li3 Bi 50_454 123 126.04(16)
Li1 Li3 Bi 130 123 53.96(16)
Li1 Li3 Bi 34_544 123 126.04(16)
Li5 Li3 Bi 97 123 56.299(8)
In Li3 Bi 97 123 56.299(8)
In Li3 Bi . 123 123.701(8)
Bi Li3 Bi 172 123 92.189(10)
Bi Li3 Bi 76_445 123 87.811(10)
Li1 Li3 Bi 174 27_544 54.9(4)
Li1 Li3 Bi 78_445 27_544 125.1(4)
Li1 Li3 Bi 146 27_544 126.04(16)
Li1 Li3 Bi 50_454 27_544 53.96(16)
Li1 Li3 Bi 130 27_544 126.04(16)
Li1 Li3 Bi 34_544 27_544 53.96(16)
Li5 Li3 Bi 97 27_544 123.701(8)
In Li3 Bi 97 27_544 123.701(8)
In Li3 Bi . 27_544 56.299(8)
Bi Li3 Bi 172 27_544 87.811(10)
Bi Li3 Bi 76_445 27_544 92.189(10)
Bi Li3 Bi 123 27_544 180.000(10)
Li1 Li3 Bi 174 146 53.96(16)
Li1 Li3 Bi 78_445 146 126.04(16)
Li1 Li3 Bi 146 146 53.96(16)
Li1 Li3 Bi 50_454 146 126.04(16)
Li1 Li3 Bi 130 146 125.1(4)
Li1 Li3 Bi 34_544 146 54.9(4)
Li5 Li3 Bi 97 146 56.299(9)
In Li3 Bi 97 146 56.299(9)
In Li3 Bi . 146 123.701(8)
Bi Li3 Bi 172 146 92.189(10)
Bi Li3 Bi 76_445 146 87.811(10)
Bi Li3 Bi 123 146 92.189(10)
Bi Li3 Bi 27_544 146 87.811(10)
Li1 Li3 Bi 174 50_454 126.04(16)
Li1 Li3 Bi 78_445 50_454 53.96(16)
Li1 Li3 Bi 146 50_454 126.04(16)
Li1 Li3 Bi 50_454 50_454 53.96(16)
Li1 Li3 Bi 130 50_454 54.9(4)
Li1 Li3 Bi 34_544 50_454 125.1(4)
Li5 Li3 Bi 97 50_454 123.701(8)
In Li3 Bi 97 50_454 123.701(8)
In Li3 Bi . 50_454 56.299(9)
Bi Li3 Bi 172 50_454 87.811(10)
Bi Li3 Bi 76_445 50_454 92.189(10)
Bi Li3 Bi 123 50_454 87.811(10)
Bi Li3 Bi 27_544 50_454 92.189(10)
Bi Li3 Bi 146 50_454 180.00(2)
Li1 Li3 Li3 174 76_445 91.5(3)
Li1 Li3 Li3 78_445 76_445 88.5(3)
Li1 Li3 Li3 146 76_445 146.4(4)
Li1 Li3 Li3 50_454 76_445 33.6(4)
Li1 Li3 Li3 130 76_445 91.5(3)
Li1 Li3 Li3 34_544 76_445 88.5(3)
Li5 Li3 Li3 97 76_445 144.736(8)
In Li3 Li3 97 76_445 144.736(8)
In Li3 Li3 . 76_445 35.264(8)
Bi Li3 Li3 172 76_445 88.436(7)
Bi Li3 Li3 76_445 76_445 91.564(7)
Bi Li3 Li3 123 76_445 133.884(5)
Bi Li3 Li3 27_544 76_445 46.116(5)
Bi Li3 Li3 146 76_445 133.884(5)
Bi Li3 Li3 50_454 76_445 46.116(5)
Li1 Li3 Li3 174 52_444 88.5(3)
Li1 Li3 Li3 78_445 52_444 91.5(3)
Li1 Li3 Li3 146 52_444 33.6(4)
Li1 Li3 Li3 50_454 52_444 146.4(4)
Li1 Li3 Li3 130 52_444 88.5(3)
Li1 Li3 Li3 34_544 52_444 91.5(3)
Li5 Li3 Li3 97 52_444 35.264(8)
In Li3 Li3 97 52_444 35.264(8)
In Li3 Li3 . 52_444 144.736(8)
Bi Li3 Li3 172 52_444 91.564(7)
Bi Li3 Li3 76_445 52_444 88.436(7)
Bi Li3 Li3 123 52_444 46.116(5)
Bi Li3 Li3 27_544 52_444 133.884(5)
Bi Li3 Li3 146 52_444 46.116(5)
Bi Li3 Li3 50_454 52_444 133.884(5)
Li3 Li3 Li3 76_445 52_444 180.0
Li1 Li3 Li3 174 75_444 33.6(4)
Li1 Li3 Li3 78_445 75_444 146.4(4)
Li1 Li3 Li3 146 75_444 88.5(3)
Li1 Li3 Li3 50_454 75_444 91.5(3)
Li1 Li3 Li3 130 75_444 88.5(3)
Li1 Li3 Li3 34_544 75_444 91.5(3)
Li5 Li3 Li3 97 75_444 35.264(5)
In Li3 Li3 97 75_444 35.264(5)
In Li3 Li3 . 75_444 144.736(5)
Bi Li3 Li3 172 75_444 46.116(10)
Bi Li3 Li3 76_445 75_444 133.884(11)
Bi Li3 Li3 123 75_444 91.564(7)
Bi Li3 Li3 27_544 75_444 88.436(7)
Bi Li3 Li3 146 75_444 46.116(10)
Bi Li3 Li3 50_454 75_444 133.884(10)
Li3 Li3 Li3 76_445 75_444 120.000(5)
Li3 Li3 Li3 52_444 75_444 60.000(5)
Li1 Li3 Li3 174 27_544 146.4(4)
Li1 Li3 Li3 78_445 27_544 33.6(4)
Li1 Li3 Li3 146 27_544 91.5(3)
Li1 Li3 Li3 50_454 27_544 88.5(3)
Li1 Li3 Li3 130 27_544 91.5(3)
Li1 Li3 Li3 34_544 27_544 88.5(3)
Li5 Li3 Li3 97 27_544 144.736(5)
In Li3 Li3 97 27_544 144.736(5)
In Li3 Li3 . 27_544 35.264(5)
Bi Li3 Li3 172 27_544 133.884(11)
Bi Li3 Li3 76_445 27_544 46.116(10)
Bi Li3 Li3 123 27_544 88.436(7)
Bi Li3 Li3 27_544 27_544 91.564(7)
Bi Li3 Li3 146 27_544 133.884(10)
Bi Li3 Li3 50_454 27_544 46.116(10)
Li3 Li3 Li3 76_445 27_544 60.000(5)
Li3 Li3 Li3 52_444 27_544 120.000(5)
Li3 Li3 Li3 75_444 27_544 180.0
Bi Li4 Bi 52_455 75_545 109.471(9)
Bi Li4 Bi 52_455 26_554 109.471(9)
Bi Li4 Bi 75_545 26_554 109.471(17)
Bi Li4 Bi 52_455 . 109.471(18)
Bi Li4 Bi 75_545 . 109.471(8)
Bi Li4 Bi 26_554 . 109.471(8)
Bi Li4 Li2 52_455 . 70.529(17)
Bi Li4 Li2 75_545 . 70.529(8)
Bi Li4 Li2 26_554 . 70.529(8)
Bi Li4 Li2 . . 180.0
Bi Li4 Li2 52_455 52_455 180.0
Bi Li4 Li2 75_545 52_455 70.529(9)
Bi Li4 Li2 26_554 52_455 70.529(9)
Bi Li4 Li2 . 52_455 70.529(17)
Li2 Li4 Li2 . 52_455 109.471(17)
Bi Li4 Li2 52_455 75_545 70.529(9)
Bi Li4 Li2 75_545 75_545 180.0
Bi Li4 Li2 26_554 75_545 70.529(17)
Bi Li4 Li2 . 75_545 70.529(9)
Li2 Li4 Li2 . 75_545 109.471(9)
Li2 Li4 Li2 52_455 75_545 109.471(8)
Bi Li4 Li2 52_455 26_554 70.529(9)
Bi Li4 Li2 75_545 26_554 70.529(17)
Bi Li4 Li2 26_554 26_554 180.0
Bi Li4 Li2 . 26_554 70.529(9)
Li2 Li4 Li2 . 26_554 109.471(9)
Li2 Li4 Li2 52_455 26_554 109.471(8)
Li2 Li4 Li2 75_545 26_554 109.471(18)
Bi Li4 Li1 52_455 121_655 125.264(9)
Bi Li4 Li1 75_545 121_655 54.736(8)
Bi Li4 Li1 26_554 121_655 54.736(8)
Bi Li4 Li1 . 121_655 125.264(9)
Li2 Li4 Li1 . 121_655 54.736(8)
Li2 Li4 Li1 52_455 121_655 54.736(8)
Li2 Li4 Li1 75_545 121_655 125.264(9)
Li2 Li4 Li1 26_554 121_655 125.264(9)
Bi Li4 Li1 52_455 170_556 54.736(9)
Bi Li4 Li1 75_545 170_556 125.264(8)
Bi Li4 Li1 26_554 170_556 125.264(8)
Bi Li4 Li1 . 170_556 54.736(9)
Li2 Li4 Li1 . 170_556 125.264(8)
Li2 Li4 Li1 52_455 170_556 125.264(8)
Li2 Li4 Li1 75_545 170_556 54.736(9)
Li2 Li4 Li1 26_554 170_556 54.736(8)
Li1 Li4 Li1 121_655 170_556 180.0
Bi Li4 Li1 52_455 154_565 125.264(4)
Bi Li4 Li1 75_545 154_565 125.264(4)
Bi Li4 Li1 26_554 154_565 54.736(4)
Bi Li4 Li1 . 154_565 54.736(5)
Li2 Li4 Li1 . 154_565 125.264(4)
Li2 Li4 Li1 52_455 154_565 54.736(5)
Li2 Li4 Li1 75_545 154_565 54.736(5)
Li2 Li4 Li1 26_554 154_565 125.264(5)
Li1 Li4 Li1 121_655 154_565 90.0
Li1 Li4 Li1 170_556 154_565 90.0000(10)
Bi Li4 Li1 52_455 177_556 54.736(5)
Bi Li4 Li1 75_545 177_556 54.736(4)
Bi Li4 Li1 26_554 177_556 125.264(5)
Bi Li4 Li1 . 177_556 125.264(4)
Li2 Li4 Li1 . 177_556 54.736(4)
Li2 Li4 Li1 52_455 177_556 125.264(4)
Li2 Li4 Li1 75_545 177_556 125.264(4)
Li2 Li4 Li1 26_554 177_556 54.736(5)
Li1 Li4 Li1 121_655 177_556 90.0000(10)
Li1 Li4 Li1 170_556 177_556 90.0000(10)
Li1 Li4 Li1 154_565 177_556 180.0
Bi Li4 Li1 52_455 149_565 54.736(4)
Bi Li4 Li1 75_545 149_565 125.264(5)
Bi Li4 Li1 26_554 149_565 54.736(4)
Bi Li4 Li1 . 149_565 125.264(4)
Li2 Li4 Li1 . 149_565 54.736(4)
Li2 Li4 Li1 52_455 149_565 125.264(4)
Li2 Li4 Li1 75_545 149_565 54.736(5)
Li2 Li4 Li1 26_554 149_565 125.264(4)
Li1 Li4 Li1 121_655 149_565 90.000(2)
Li1 Li4 Li1 170_556 149_565 90.0000(10)
Li1 Li4 Li1 154_565 149_565 90.0
Li1 Li4 Li1 177_556 149_565 90.0000(10)
Bi Li4 Li1 52_455 126_655 125.264(4)
Bi Li4 Li1 75_545 126_655 54.736(4)
Bi Li4 Li1 26_554 126_655 125.264(4)
Bi Li4 Li1 . 126_655 54.736(5)
Li2 Li4 Li1 . 126_655 125.264(4)
Li2 Li4 Li1 52_455 126_655 54.736(5)
Li2 Li4 Li1 75_545 126_655 125.264(5)
Li2 Li4 Li1 26_554 126_655 54.736(5)
Li1 Li4 Li1 121_655 126_655 90.0
Li1 Li4 Li1 170_556 126_655 90.000(2)
Li1 Li4 Li1 154_565 126_655 90.0000(10)
Li1 Li4 Li1 177_556 126_655 90.0
Li1 Li4 Li1 149_565 126_655 180.0
Bi Li4 Li1 52_455 9 90.72(15)
Bi Li4 Li1 75_545 9 90.72(15)
Bi Li4 Li1 26_554 9 143.5(3)
Bi Li4 Li1 . 9 34.0(3)
Li2 Li4 Li1 . 9 146.0(3)
Li2 Li4 Li1 52_455 9 89.28(15)
Li2 Li4 Li1 75_545 9 89.28(15)
Li2 Li4 Li1 26_554 9 36.5(3)
Li1 Li4 Li1 121_655 9 134.986(10)
Li1 Li4 Li1 170_556 9 45.014(11)
Li1 Li4 Li1 154_565 9 88.8(3)
Li1 Li4 Li1 177_556 9 91.2(3)
Li1 Li4 Li1 149_565 9 134.986(10)
Li1 Li4 Li1 126_655 9 45.014(10)
Bi Li4 Li1 52_455 25 34.0(3)
Bi Li4 Li1 75_545 25 90.72(15)
Bi Li4 Li1 26_554 25 90.72(15)
Bi Li4 Li1 . 25 143.5(3)
Li2 Li4 Li1 . 25 36.5(3)
Li2 Li4 Li1 52_455 25 146.0(3)
Li2 Li4 Li1 75_545 25 89.28(15)
Li2 Li4 Li1 26_554 25 89.28(15)
Li1 Li4 Li1 121_655 25 91.2(3)
Li1 Li4 Li1 170_556 25 88.8(3)
Li1 Li4 Li1 154_565 25 134.986(6)
Li1 Li4 Li1 177_556 25 45.014(5)
Li1 Li4 Li1 149_565 25 45.014(6)
Li1 Li4 Li1 126_655 25 134.986(6)
Li1 Li4 Li1 9 25 119.984(9)
Bi Li4 Li1 52_455 5 90.72(15)
Bi Li4 Li1 75_545 5 143.5(3)
Bi Li4 Li1 26_554 5 90.72(15)
Bi Li4 Li1 . 5 34.0(3)
Li2 Li4 Li1 . 5 146.0(3)
Li2 Li4 Li1 52_455 5 89.28(15)
Li2 Li4 Li1 75_545 5 36.5(3)
Li2 Li4 Li1 26_554 5 89.28(15)
Li1 Li4 Li1 121_655 5 134.986(11)
Li1 Li4 Li1 170_556 5 45.014(11)
Li1 Li4 Li1 154_565 5 45.014(10)
Li1 Li4 Li1 177_556 5 134.986(11)
Li1 Li4 Li1 149_565 5 91.2(3)
Li1 Li4 Li1 126_655 5 88.8(3)
Li1 Li4 Li1 9 5 58.0(4)
Li1 Li4 Li1 25 5 119.984(9)
Bi Li4 Li1 52_455 81 90.72(15)
Bi Li4 Li1 75_545 81 90.72(15)
Bi Li4 Li1 26_554 81 34.0(3)
Bi Li4 Li1 . 81 143.5(3)
Li2 Li4 Li1 . 81 36.5(3)
Li2 Li4 Li1 52_455 81 89.28(15)
Li2 Li4 Li1 75_545 81 89.28(15)
Li2 Li4 Li1 26_554 81 146.0(3)
Li1 Li4 Li1 121_655 81 45.014(11)
Li1 Li4 Li1 170_556 81 134.986(10)
Li1 Li4 Li1 154_565 81 88.8(3)
Li1 Li4 Li1 177_556 81 91.2(3)
Li1 Li4 Li1 149_565 81 45.014(10)
Li1 Li4 Li1 126_655 81 134.986(11)
Li1 Li4 Li1 9 81 177.5(5)
Li1 Li4 Li1 25 81 62.0(4)
Li1 Li4 Li1 5 81 119.984(12)
Bi Li4 Li1 52_455 53 90.72(15)
Bi Li4 Li1 75_545 53 34.0(3)
Bi Li4 Li1 26_554 53 90.72(15)
Bi Li4 Li1 . 53 143.5(3)
Li2 Li4 Li1 . 53 36.5(3)
Li2 Li4 Li1 52_455 53 89.28(15)
Li2 Li4 Li1 75_545 53 146.0(3)
Li2 Li4 Li1 26_554 53 89.28(15)
Li1 Li4 Li1 121_655 53 45.014(11)
Li1 Li4 Li1 170_556 53 134.986(11)
Li1 Li4 Li1 154_565 53 134.986(11)
Li1 Li4 Li1 177_556 53 45.014(10)
Li1 Li4 Li1 149_565 53 91.2(3)
Li1 Li4 Li1 126_655 53 88.8(3)
Li1 Li4 Li1 9 53 119.984(12)
Li1 Li4 Li1 25 53 62.0(4)
Li1 Li4 Li1 5 53 177.5(5)
Li1 Li4 Li1 81 53 62.0(4)
Bi Li4 Li1 52_455 . 143.5(3)
Bi Li4 Li1 75_545 . 90.72(15)
Bi Li4 Li1 26_554 . 90.72(15)
Bi Li4 Li1 . . 34.0(3)
Li2 Li4 Li1 . . 146.0(3)
Li2 Li4 Li1 52_455 . 36.5(3)
Li2 Li4 Li1 75_545 . 89.28(15)
Li2 Li4 Li1 26_554 . 89.28(15)
Li1 Li4 Li1 121_655 . 91.2(3)
Li1 Li4 Li1 170_556 . 88.8(3)
Li1 Li4 Li1 154_565 . 45.014(5)
Li1 Li4 Li1 177_556 . 134.986(5)
Li1 Li4 Li1 149_565 . 134.986(6)
Li1 Li4 Li1 126_655 . 45.014(6)
Li1 Li4 Li1 9 . 58.0(4)
Li1 Li4 Li1 25 . 177.5(5)
Li1 Li4 Li1 5 . 58.0(4)
Li1 Li4 Li1 81 . 119.984(8)
Li1 Li4 Li1 53 . 119.984(8)
Li3 In Li3 . 76_445 109.471(18)
Li3 In Li3 . 27_544 109.471(8)
Li3 In Li3 76_445 27_544 109.471(9)
Li3 In Li3 . 50_454 109.471(8)
Li3 In Li3 76_445 50_454 109.471(9)
Li3 In Li3 27_544 50_454 109.471(17)
Li3 In Bi . . 180.0
Li3 In Bi 76_445 . 70.529(17)
Li3 In Bi 27_544 . 70.529(8)
Li3 In Bi 50_454 . 70.529(8)
Li3 In Bi . 76_445 70.529(18)
Li3 In Bi 76_445 76_445 180.0
Li3 In Bi 27_544 76_445 70.529(9)
Li3 In Bi 50_454 76_445 70.529(9)
Bi In Bi . 76_445 109.471(18)
Li3 In Bi . 27_544 70.529(9)
Li3 In Bi 76_445 27_544 70.529(9)
Li3 In Bi 27_544 27_544 180.0
Li3 In Bi 50_454 27_544 70.529(17)
Bi In Bi . 27_544 109.471(8)
Bi In Bi 76_445 27_544 109.471(9)
Li3 In Bi . 50_454 70.529(8)
Li3 In Bi 76_445 50_454 70.529(9)
Li3 In Bi 27_544 50_454 70.529(17)
Li3 In Bi 50_454 50_454 180.0
Bi In Bi . 50_454 109.471(8)
Bi In Bi 76_445 50_454 109.471(9)
Bi In Bi 27_544 50_454 109.471(17)
Li3 In Li1 . . 125.264(9)
Li3 In Li1 76_445 . 125.264(8)
Li3 In Li1 27_544 . 54.736(9)
Li3 In Li1 50_454 . 54.736(9)
Bi In Li1 . . 54.736(9)
Bi In Li1 76_445 . 54.736(8)
Bi In Li1 27_544 . 125.264(8)
Bi In Li1 50_454 . 125.264(8)
Li3 In Li1 . 50_454 54.736(9)
Li3 In Li1 76_445 50_454 54.736(8)
Li3 In Li1 27_544 50_454 125.264(9)
Li3 In Li1 50_454 50_454 125.264(9)
Bi In Li1 . 50_454 125.264(9)
Bi In Li1 76_445 50_454 125.264(8)
Bi In Li1 27_544 50_454 54.736(8)
Bi In Li1 50_454 50_454 54.736(8)
Li1 In Li1 . 50_454 180.0
Li3 In Li1 . 5 125.264(4)
Li3 In Li1 76_445 5 54.736(5)
Li3 In Li1 27_544 5 125.264(5)
Li3 In Li1 50_454 5 54.736(5)
Bi In Li1 . 5 54.736(4)
Bi In Li1 76_445 5 125.264(4)
Bi In Li1 27_544 5 54.736(5)
Bi In Li1 50_454 5 125.264(4)
Li1 In Li1 . 5 90.0
Li1 In Li1 50_454 5 90.0000(10)
Li3 In Li1 . 34_544 54.736(4)
Li3 In Li1 76_445 34_544 125.264(4)
Li3 In Li1 27_544 34_544 125.264(4)
Li3 In Li1 50_454 34_544 54.736(5)
Bi In Li1 . 34_544 125.264(4)
Bi In Li1 76_445 34_544 54.736(5)
Bi In Li1 27_544 34_544 54.736(5)
Bi In Li1 50_454 34_544 125.264(5)
Li1 In Li1 . 34_544 90.0
Li1 In Li1 50_454 34_544 90.0000(10)
Li1 In Li1 5 34_544 90.0
Li4 Bi Li1 . . 113.3(4)
Li4 Bi Li1 . 5 113.3(4)
Li1 Bi Li1 . 5 105.4(4)
Li4 Bi Li1 . 9 113.3(4)
Li1 Bi Li1 . 9 105.4(4)
Li1 Bi Li1 5 9 105.4(4)
Li4 Bi Li1 . 126_655 74.3(3)
Li1 Bi Li1 . 126_655 70.425(9)
Li1 Bi Li1 5 126_655 172.4(7)
Li1 Bi Li1 9 126_655 70.424(18)
Li4 Bi Li1 . 170_556 74.3(3)
Li1 Bi Li1 . 170_556 172.4(7)
Li1 Bi Li1 5 170_556 70.424(11)
Li1 Bi Li1 9 170_556 70.424(11)
Li1 Bi Li1 126_655 170_556 113.0(3)
Li4 Bi Li1 . 154_565 74.3(3)
Li1 Bi Li1 . 154_565 70.425(9)
Li1 Bi Li1 5 154_565 70.424(17)
Li1 Bi Li1 9 154_565 172.4(7)
Li1 Bi Li1 126_655 154_565 113.0(3)
Li1 Bi Li1 170_556 154_565 113.0(3)
Li4 Bi In . . 180.00(3)
Li1 Bi In . . 66.7(4)
Li1 Bi In 5 . 66.7(4)
Li1 Bi In 9 . 66.7(4)
Li1 Bi In 126_655 . 105.7(3)
Li1 Bi In 170_556 . 105.7(3)
Li1 Bi In 154_565 . 105.7(3)
Li4 Bi Li2 . 26_554 56.361(9)
Li1 Bi Li2 . 26_554 126.97(15)
Li1 Bi Li2 5 26_554 126.97(15)
Li1 Bi Li2 9 26_554 56.9(4)
Li1 Bi Li2 126_655 26_554 56.58(16)
Li1 Bi Li2 170_556 26_554 56.58(16)
Li1 Bi Li2 154_565 26_554 130.6(3)
In Bi Li2 . 26_554 123.639(9)
Li4 Bi Li2 . 52_455 56.361(12)
Li1 Bi Li2 . 52_455 56.9(4)
Li1 Bi Li2 5 52_455 126.97(15)
Li1 Bi Li2 9 52_455 126.97(15)
Li1 Bi Li2 126_655 52_455 56.58(16)
Li1 Bi Li2 170_556 52_455 130.6(3)
Li1 Bi Li2 154_565 52_455 56.58(16)
In Bi Li2 . 52_455 123.639(12)
Li2 Bi Li2 26_554 52_455 92.275(11)
Li4 Bi Li2 . 75_545 56.361(9)
Li1 Bi Li2 . 75_545 126.97(15)
Li1 Bi Li2 5 75_545 56.9(4)
Li1 Bi Li2 9 75_545 126.97(15)
Li1 Bi Li2 126_655 75_545 130.6(3)
Li1 Bi Li2 170_556 75_545 56.58(16)
Li1 Bi Li2 154_565 75_545 56.58(16)
In Bi Li2 . 75_545 123.639(9)
Li2 Bi Li2 26_554 75_545 92.275(11)
Li2 Bi Li2 52_455 75_545 92.275(11)
Li4 Bi Li3 . 27_544 126.827(8)
Li1 Bi Li3 . 27_544 52.80(18)
Li1 Bi Li3 5 27_544 119.9(4)
Li1 Bi Li3 9 27_544 52.80(18)
Li1 Bi Li3 126_655 27_544 52.5(3)
Li1 Bi Li3 170_556 27_544 123.20(18)
Li1 Bi Li3 154_565 27_544 123.20(18)
In Bi Li3 . 27_544 53.173(8)
Li2 Bi Li3 26_554 27_544 89.9340(10)
Li2 Bi Li3 52_455 27_544 89.9340(10)
Li2 Bi Li3 75_545 27_544 176.812(15)
Li4 Bi Li3 . 76_445 126.827(11)
Li1 Bi Li3 . 76_445 119.9(4)
Li1 Bi Li3 5 76_445 52.80(18)
Li1 Bi Li3 9 76_445 52.80(18)
Li1 Bi Li3 126_655 76_445 123.20(18)
Li1 Bi Li3 170_556 76_445 52.5(3)
Li1 Bi Li3 154_565 76_445 123.20(18)
In Bi Li3 . 76_445 53.173(11)
Li2 Bi Li3 26_554 76_445 89.9340(10)
Li2 Bi Li3 52_455 76_445 176.812(15)
Li2 Bi Li3 75_545 76_445 89.9340(10)
Li3 Bi Li3 27_544 76_445 87.769(11)
Li4 Bi Li3 . 50_454 126.827(8)
Li1 Bi Li3 . 50_454 52.80(18)
Li1 Bi Li3 5 50_454 52.80(18)
Li1 Bi Li3 9 50_454 119.9(4)
Li1 Bi Li3 126_655 50_454 123.20(18)
Li1 Bi Li3 170_556 50_454 123.20(18)
Li1 Bi Li3 154_565 50_454 52.5(3)
In Bi Li3 . 50_454 53.173(8)
Li2 Bi Li3 26_554 50_454 176.812(16)
Li2 Bi Li3 52_455 50_454 89.9340(10)
Li2 Bi Li3 75_545 50_454 89.9340(10)
Li3 Bi Li3 27_544 50_454 87.769(11)
Li3 Bi Li3 76_445 50_454 87.769(11)
Li4 Bi Bi . 52_455 35.264(9)
Li1 Bi Bi . 52_455 148.5(4)
Li1 Bi Bi 5 52_455 93.3(3)
Li1 Bi Bi 9 52_455 93.3(3)
Li1 Bi Bi 126_655 52_455 93.3(3)
Li1 Bi Bi 170_556 52_455 39.0(3)
Li1 Bi Bi 154_565 52_455 93.3(3)
In Bi Bi . 52_455 144.736(8)
Li2 Bi Bi 26_554 52_455 46.161(6)
Li2 Bi Bi 52_455 52_455 91.625(8)
Li2 Bi Bi 75_545 52_455 46.161(6)
Li3 Bi Bi 27_544 52_455 136.094(5)
Li3 Bi Bi 76_445 52_455 91.563(7)
Li3 Bi Bi 50_454 52_455 136.094(5)
Li4 Bi Bi . 75_545 35.264(5)
Li1 Bi Bi . 75_545 93.3(3)
Li1 Bi Bi 5 75_545 148.5(4)
Li1 Bi Bi 9 75_545 93.3(3)
Li1 Bi Bi 126_655 75_545 39.0(3)
Li1 Bi Bi 170_556 75_545 93.3(3)
Li1 Bi Bi 154_565 75_545 93.3(3)
In Bi Bi . 75_545 144.736(5)
Li2 Bi Bi 26_554 75_545 46.161(11)
Li2 Bi Bi 52_455 75_545 46.161(10)
Li2 Bi Bi 75_545 75_545 91.625(8)
Li3 Bi Bi 27_544 75_545 91.563(7)
Li3 Bi Bi 76_445 75_545 136.094(10)
Li3 Bi Bi 50_454 75_545 136.094(10)
Bi Bi Bi 52_455 75_545 59.999(5)
Li4 Bi Bi . 26_554 35.264(5)
Li1 Bi Bi . 26_554 93.3(3)
Li1 Bi Bi 5 26_554 93.3(3)
Li1 Bi Bi 9 26_554 148.5(4)
Li1 Bi Bi 126_655 26_554 93.3(3)
Li1 Bi Bi 170_556 26_554 93.3(3)
Li1 Bi Bi 154_565 26_554 39.0(3)
In Bi Bi . 26_554 144.736(5)
Li2 Bi Bi 26_554 26_554 91.625(8)
Li2 Bi Bi 52_455 26_554 46.161(10)
Li2 Bi Bi 75_545 26_554 46.161(11)
Li3 Bi Bi 27_544 26_554 136.094(10)
Li3 Bi Bi 76_445 26_554 136.094(10)
Li3 Bi Bi 50_454 26_554 91.563(7)
Bi Bi Bi 52_455 26_554 59.999(5)
Bi Bi Bi 75_545 26_554 59.999(11)
Li4 Bi Bi . 100_665 90.920(4)
Li1 Bi Bi . 100_665 90.832(9)
Li1 Bi Bi 5 100_665 35.7(2)
Li1 Bi Bi 9 100_665 141.1(2)
Li1 Bi Bi 126_655 100_665 148.06(14)
Li1 Bi Bi 170_556 100_665 88.996(9)
Li1 Bi Bi 154_565 100_665 35.11(14)
In Bi Bi . 100_665 89.080(4)
Li2 Bi Bi 26_554 100_665 136.068(5)
Li2 Bi Bi 52_455 100_665 91.593(8)
Li2 Bi Bi 75_545 100_665 43.839(6)
Li3 Bi Bi 27_544 100_665 133.821(6)
Li3 Bi Bi 76_445 100_665 88.407(8)
Li3 Bi Bi 50_454 100_665 46.095(5)
Bi Bi Bi 52_455 100_665 90.0
Bi Bi Bi 75_545 100_665 121.296(7)
Bi Bi Bi 26_554 100_665 61.306(9)
Li4 Bi Bi . 147_565 90.920(16)
Li1 Bi Bi . 147_565 35.7(2)
Li1 Bi Bi 5 147_565 90.832(18)
Li1 Bi Bi 9 147_565 141.1(2)
Li1 Bi Bi 126_655 147_565 88.996(16)
Li1 Bi Bi 170_556 147_565 148.06(14)
Li1 Bi Bi 154_565 147_565 35.11(14)
In Bi Bi . 147_565 89.080(16)
Li2 Bi Bi 26_554 147_565 136.068(10)
Li2 Bi Bi 52_455 147_565 43.839(10)
Li2 Bi Bi 75_545 147_565 91.593(8)
Li3 Bi Bi 27_544 147_565 88.407(8)
Li3 Bi Bi 76_445 147_565 133.821(11)
Li3 Bi Bi 50_454 147_565 46.095(11)
Bi Bi Bi 52_455 147_565 121.296(8)
Bi Bi Bi 75_545 147_565 89.999(19)
Bi Bi Bi 26_554 147_565 61.306(12)
Bi Bi Bi 100_665 147_565 62.595(13)

loop_
_geom_bond_atom_site_label_1
_geom_bond_atom_site_label_2
_geom_bond_site_symmetry_2
_geom_bond_distance
Li1 Li3 27_544 2.830(12)
Li1 Li3 50_454 2.830(12)
Li1 Bi . 2.873(11)
Li1 Bi 76_445 2.873(11)
Li1 Bi 147_565 2.915(13)
Li1 Bi 98_656 2.915(13)
Li1 Li2 52_455 2.948(13)
Li1 Li2 25_544 2.948(13)
Li1 In . 3.23(2)
Li1 Li1 154_565 3.3375(13)
Li1 Li1 153 3.3375(13)
Li1 Li1 126_655 3.3375(13)
Li1 Li1 173 3.3375(13)
Li1 Li4 121_655 3.44(2)
Li1 Li1 34_544 4.57(3)
Li1 Li1 78_445 4.57(3)
Li1 Li1 5 4.57(3)
Li1 Li1 9 4.57(3)
Li1 Li4 . 4.7166(5)
Li2 Li4 97_666 2.8877(3)
Li2 Li4 . 2.8877(3)
Li2 Li1 177_556 2.948(13)
Li2 Li1 25 2.948(13)
Li2 Li1 121_655 2.948(13)
Li2 Li1 81 2.948(13)
Li2 Li1 149_565 2.948(13)
Li2 Li1 53 2.948(13)
Li2 Bi 148_665 3.2701(11)
Li2 Bi 52_455 3.2701(11)
Li2 Bi 171_566 3.2701(3)
Li2 Bi 75_545 3.2701(3)
Li2 Bi 122_656 3.2701(3)
Li2 Bi 26_554 3.2701(3)
Li2 Li2 76_456 4.7155
Li2 Li2 52_455 4.7155
Li2 Li2 75_545 4.7155(7)
Li2 Li2 27_645 4.7155(7)
Li2 Li2 50_564 4.7155(7)
Li2 Li2 26_554 4.7155(7)
Li3 Li1 174 2.830(12)
Li3 Li1 78_445 2.830(12)
Li3 Li1 146 2.830(12)
Li3 Li1 50_454 2.830(12)
Li3 Li1 130 2.830(12)
Li3 Li1 34_544 2.830(12)
Li3 Li5 97 2.8877(3)
Li3 In 97 2.8877(3)
Li3 In . 2.8877(3)
Li3 Bi 172 3.4013(11)
Li3 Bi 76_445 3.4013(11)
Li3 Bi 123 3.4013(3)
Li3 Bi 27_544 3.4013(3)
Li3 Bi 146 3.4013(3)
Li3 Bi 50_454 3.4013(3)
Li3 Li3 76_445 4.7155
Li3 Li3 52_444 4.7155
Li3 Li3 75_444 4.7155(7)
Li3 Li3 27_544 4.7155(7)
Li4 Bi 52_455 2.7740(6)
Li4 Bi 75_545 2.7740(6)
Li4 Bi 26_554 2.7740(6)
Li4 Bi . 2.7740(6)
Li4 Li2 52_455 2.8877(3)
Li4 Li2 75_545 2.8877(3)
Li4 Li2 26_554 2.8877(3)
Li4 Li1 121_655 3.44(2)
Li4 Li1 170_556 3.44(2)
Li4 Li1 154_565 3.44(2)
Li4 Li1 177_556 3.44(2)
Li4 Li1 149_565 3.44(2)
Li4 Li1 126_655 3.44(2)
Li4 Li1 9 4.7166(9)
Li4 Li1 25 4.7166(5)
Li4 Li1 5 4.7166(9)
Li4 Li1 81 4.7166(9)
Li4 Li1 53 4.7166(9)
In Li3 76_445 2.8877(3)
In Li3 27_544 2.8877(3)
In Li3 50_454 2.8877(3)
In Bi . 3.0013(6)
In Bi 76_445 3.0013(6)
In Bi 27_544 3.0013(6)
In Bi 50_454 3.0013(6)
In Li1 50_454 3.23(2)
In Li1 5 3.23(2)
In Li1 34_544 3.23(2)
Bi Li1 5 2.873(11)
Bi Li1 9 2.873(11)
Bi Li1 126_655 2.915(13)
Bi Li1 170_556 2.915(13)
Bi Li1 154_565 2.915(13)
Bi Li2 26_554 3.2701(3)
Bi Li2 52_455 3.2701(11)
Bi Li2 75_545 3.2701(3)
Bi Li3 27_544 3.4012(3)
Bi Li3 76_445 3.4012(11)
Bi Li3 50_454 3.4012(3)
Bi Bi 52_455 4.5299(9)
Bi Bi 75_545 4.5299(11)
Bi Bi 26_554 4.5299(11)
Bi Bi 100_665 4.717343(18)
Bi Bi 147_565 4.7173(7)
